data_4512571
loop_
_publ_author_name
'Nath, Jayanta K.'
'Kirillov, Alexander M.'
'Baruah, Jubaraj B.'

_publ_section_title
;
 Synthesis, Structure, and Topological Studies of Solvates and Salts of a
 Chiral Zwitterionic
 HostN-(2-Imidazol-5-yl-1-carboxyethyl)-1,8-naphthalimide
;
_journal_issue 2
_journal_name_full 'Crystal Growth &amp; Design'
_journal_page_first 737
_journal_paper_doi 10.1021/cg5018054
_journal_volume 15
_journal_year 2015
_chemical_absolute_configuration syn
_chemical_formula_moiety 'C18 H13 N3 O4, C2 H6 O S'
_chemical_formula_sum 'C20 H19 N3 O5 S'
_chemical_formula_weight 413.45
_chemical_name_systematic
; 
 ? 
;
_space_group_IT_number 96
_space_group_name_Hall 'P 4nw 2abw'
_symmetry_cell_setting tetragonal
_symmetry_space_group_name_Hall 'P 4nw 2abw'
_symmetry_space_group_name_H-M 'P 43 21 2'
_atom_sites_solution_hydrogens geom
_atom_sites_solution_primary direct
_atom_sites_solution_secondary difmap
_audit_creation_method SHELXL-97
_cell_angle_alpha 90.00
_cell_angle_beta 90.00
_cell_angle_gamma 90.00
_cell_formula_units_Z 8
_cell_length_a 9.1474(3)
_cell_length_b 9.1474(3)
_cell_length_c 45.447(2)
_cell_measurement_reflns_used 2380
_cell_measurement_temperature 296(2)
_cell_measurement_theta_max 28.8059
_cell_measurement_theta_min 3.1313
_cell_volume 3802.8(2)
_computing_cell_refinement 'CrysAlisPro, Agilent Technologies'
_computing_data_collection 'CrysAlisPro, Agilent Technologies'
_computing_data_reduction 'CrysAlisPro, Agilent Technologies'
_computing_molecular_graphics 'Bruker SHELXTL'
_computing_publication_material 'Bruker SHELXTL'
_computing_structure_refinement 'SHELXL-97 (Sheldrick, 1997)'
_computing_structure_solution 'SHELXS-97 (Sheldrick, 1990)'
_diffrn_ambient_temperature 296(2)
_diffrn_measured_fraction_theta_full 0.99
_diffrn_measured_fraction_theta_max 0.99
_diffrn_measurement_device_type 'SuperNova, Dual, Cu at zero, Eos'
_diffrn_measurement_method 'phi and omega scans'
_diffrn_radiation_monochromator mirror
_diffrn_radiation_source 'SuperNova (Mo) X-ray Source'
_diffrn_radiation_type MoK\a
_diffrn_radiation_wavelength 0.71073
_diffrn_reflns_av_R_equivalents 0.0385
_diffrn_reflns_av_sigmaI/netI 0.0569
_diffrn_reflns_limit_h_max 4
_diffrn_reflns_limit_h_min -10
_diffrn_reflns_limit_k_max 5
_diffrn_reflns_limit_k_min -10
_diffrn_reflns_limit_l_max 27
_diffrn_reflns_limit_l_min -54
_diffrn_reflns_number 7589
_diffrn_reflns_theta_full 25.24
_diffrn_reflns_theta_max 25.24
_diffrn_reflns_theta_min 3.15
_diffrn_standards_interval_count none
_diffrn_standards_interval_time none
_diffrn_standards_number none
_exptl_absorpt_coefficient_mu 0.209
_exptl_absorpt_correction_type none
_exptl_crystal_colour colourless
_exptl_crystal_density_diffrn 1.444
_exptl_crystal_density_method 'not measured'
_exptl_crystal_description needle
_exptl_crystal_F_000 1728
_exptl_crystal_size_max 0.35
_exptl_crystal_size_mid 0.26
_exptl_crystal_size_min 0.18
_refine_diff_density_max 0.722
_refine_diff_density_min -0.395
_refine_diff_density_rms 0.054
_refine_ls_abs_structure_details 'Flack H D (1983), Acta Cryst. A39, 876-881'
_refine_ls_abs_structure_Flack 0.1(2)
_refine_ls_extinction_method none
_refine_ls_goodness_of_fit_ref 1.026
_refine_ls_hydrogen_treatment constr
_refine_ls_matrix_type full
_refine_ls_number_parameters 264
_refine_ls_number_reflns 2099
_refine_ls_number_restraints 0
_refine_ls_restrained_S_all 1.026
_refine_ls_R_factor_all 0.0766
_refine_ls_R_factor_gt 0.0631
_refine_ls_shift/su_max 0.000
_refine_ls_shift/su_mean 0.000
_refine_ls_structure_factor_coef Fsqd
_refine_ls_weighting_details 'calc w=1/[\s^2^(Fo^2^)+(0.0777P)^2^+2.9612P] where P=(Fo^2^+2Fc^2^)/3'
_refine_ls_weighting_scheme calc
_refine_ls_wR_factor_gt 0.1561
_refine_ls_wR_factor_ref 0.1687
_reflns_number_gt 1857
_reflns_number_total 2099
_reflns_threshold_expression >2sigma(I)
_cod_data_source_file cg5018054_si_004.cif
_cod_data_source_block L.DMSO
_cod_depositor_comments
;
The following automatic conversions were performed:

'_symmetry_cell_setting' value 'Tetragonal' changed to 'tetragonal'
according to
/home/saulius/struct/COD-crude-data--automatic-downloads/rss-feeds/ACS/lib/dictionaries/cif_core.dic
dictionary named 'cif_core.dic' version 2.4.2 from 2011-04-26.

Automatic conversion script
Id: cif_fix_values 2935 2014-11-11 08:27:57Z andrius 

 Adding full bibliography for 4512567--4512578.cif.
;
_cod_original_cell_volume 3802.8(3)
_cod_database_code 4512571

loop_
_symmetry_equiv_pos_as_xyz
'x, y, z'
'-y+1/2, x+1/2, z+3/4'
'-x, -y, z+1/2'
'y+1/2, -x+1/2, z+1/4'
'x+1/2, -y+1/2, -z+1/4'
'-x+1/2, y+1/2, -z+3/4'
'y, x, -z'
'-y, -x, -z+1/2'

loop_
_atom_site_label
_atom_site_type_symbol
_atom_site_fract_x
_atom_site_fract_y
_atom_site_fract_z
_atom_site_U_iso_or_equiv
_atom_site_adp_type
_atom_site_occupancy
_atom_site_symmetry_multiplicity
_atom_site_calc_flag
_atom_site_refinement_flags
S1 S 0.36215(18) 0.33044(17) 0.45729(3) 0.0669(4) Uani 1 1 d .
O2 O 0.9886(3) 0.6950(3) 0.40285(6) 0.0366(7) Uani 1 1 d .
O4 O 0.9155(3) 1.0039(3) 0.40044(6) 0.0398(7) Uani 1 1 d .
O1 O 0.9026(3) 0.7054(3) 0.35694(6) 0.0386(7) Uani 1 1 d .
N3 N 0.7502(3) 0.8561(4) 0.42298(7) 0.0274(7) Uani 1 1 d .
O3 O 0.5799(4) 0.7116(4) 0.44519(7) 0.0501(9) Uani 1 1 d .
N2 N 0.4277(3) 0.9625(4) 0.39834(7) 0.0320(8) Uani 1 1 d .
H2A H 0.4732 1.0415 0.4029 0.038 Uiso 1 1 calc R
N1 N 0.2571(4) 0.8001(4) 0.39481(7) 0.0364(8) Uani 1 1 d .
H1A H 0.1744 0.7563 0.3965 0.044 Uiso 1 1 calc R
C6 C 0.8926(4) 0.7231(4) 0.38411(9) 0.0305(9) Uani 1 1 d .
C18 C 0.8479(4) 0.9729(4) 0.42314(8) 0.0292(8) Uani 1 1 d .
C3 C 0.4854(4) 0.8481(4) 0.38233(8) 0.0303(8) Uani 1 1 d .
C1 C 0.2909(4) 0.9310(5) 0.40549(9) 0.0346(9) Uani 1 1 d .
H1 H 0.2286 0.9909 0.4163 0.042 Uiso 1 1 calc R
C7 C 0.6634(4) 0.8150(5) 0.44711(8) 0.0329(9) Uani 1 1 d .
C5 C 0.7391(4) 0.7685(4) 0.39562(8) 0.0260(8) Uani 1 1 d .
H5 H 0.6895 0.6775 0.4011 0.031 Uiso 1 1 calc R
O5 O 0.3293(6) 0.1809(5) 0.44589(10) 0.0917(15) Uani 1 1 d .
C2 C 0.3785(4) 0.7475(5) 0.38057(9) 0.0363(10) Uani 1 1 d .
H2 H 0.3857 0.6573 0.3712 0.044 Uiso 1 1 calc R
C4 C 0.6420(4) 0.8416(4) 0.37261(8) 0.0299(8) Uani 1 1 d .
H4B H 0.6772 0.9400 0.3690 0.036 Uiso 1 1 calc R
H4A H 0.6484 0.7875 0.3543 0.036 Uiso 1 1 calc R
C13 C 0.7823(5) 1.0157(4) 0.47579(8) 0.0337(9) Uani 1 1 d .
C8 C 0.6799(5) 0.9014(5) 0.47423(8) 0.0357(10) Uani 1 1 d .
C17 C 0.8663(4) 1.0527(4) 0.45122(9) 0.0330(9) Uani 1 1 d .
C9 C 0.5960(6) 0.8653(5) 0.49856(10) 0.0490(12) Uani 1 1 d .
H9 H 0.5268 0.7910 0.4974 0.059 Uiso 1 1 calc R
C16 C 0.9700(5) 1.1624(5) 0.45317(10) 0.0450(11) Uani 1 1 d .
H16 H 1.0257 1.1860 0.4367 0.054 Uiso 1 1 calc R
C12 C 0.8028(5) 1.0926(5) 0.50292(9) 0.0448(11) Uani 1 1 d .
C11 C 0.7158(7) 1.0512(6) 0.52713(10) 0.0598(15) Uani 1 1 d .
H11 H 0.7270 1.1003 0.5449 0.072 Uiso 1 1 calc R
C10 C 0.6165(6) 0.9423(6) 0.52523(10) 0.0562(14) Uani 1 1 d .
H10 H 0.5610 0.9176 0.5416 0.067 Uiso 1 1 calc R
C15 C 0.9922(6) 1.2382(6) 0.47955(12) 0.0599(14) Uani 1 1 d .
H15 H 1.0624 1.3116 0.4807 0.072 Uiso 1 1 calc R
C14 C 0.9093(6) 1.2032(6) 0.50385(11) 0.0576(14) Uani 1 1 d .
H14 H 0.9241 1.2541 0.5213 0.069 Uiso 1 1 calc R
C20 C 0.5535(7) 0.3451(7) 0.46103(14) 0.0798(18) Uani 1 1 d .
H20A H 0.5853 0.2868 0.4774 0.120 Uiso 1 1 calc R
H20B H 0.5795 0.4454 0.4644 0.120 Uiso 1 1 calc R
H20C H 0.5999 0.3111 0.4434 0.120 Uiso 1 1 calc R
C19 C 0.3512(8) 0.4384(8) 0.42694(13) 0.087(2) Uani 1 1 d .
H19A H 0.4179 0.4032 0.4122 0.130 Uiso 1 1 calc R
H19B H 0.3763 0.5370 0.4321 0.130 Uiso 1 1 calc R
H19C H 0.2534 0.4359 0.4193 0.130 Uiso 1 1 calc R

loop_
_atom_site_aniso_label
_atom_site_aniso_U_11
_atom_site_aniso_U_22
_atom_site_aniso_U_33
_atom_site_aniso_U_23
_atom_site_aniso_U_13
_atom_site_aniso_U_12
S1 0.0767(10) 0.0614(10) 0.0626(8) -0.0056(7) 0.0088(8) -0.0083(8)
O2 0.0224(14) 0.0442(17) 0.0432(15) -0.0032(13) -0.0018(13) 0.0025(12)
O4 0.0428(17) 0.0336(16) 0.0431(16) -0.0022(14) 0.0087(14) -0.0089(13)
O1 0.0368(16) 0.0444(18) 0.0345(15) -0.0012(13) 0.0101(13) 0.0092(13)
N3 0.0269(17) 0.0282(17) 0.0272(15) 0.0000(14) 0.0010(13) -0.0034(13)
O3 0.0493(19) 0.054(2) 0.0466(17) 0.0006(16) 0.0151(15) -0.0210(16)
N2 0.0281(17) 0.0271(18) 0.0407(18) -0.0023(15) -0.0003(15) 0.0014(13)
N1 0.0210(16) 0.045(2) 0.0435(19) 0.0035(17) 0.0027(14) -0.0023(15)
C6 0.026(2) 0.029(2) 0.037(2) -0.0012(17) 0.0059(17) -0.0003(15)
C18 0.025(2) 0.029(2) 0.034(2) -0.0010(16) 0.0006(17) 0.0040(16)
C3 0.023(2) 0.033(2) 0.035(2) -0.0005(17) -0.0014(16) 0.0014(17)
C1 0.027(2) 0.036(2) 0.041(2) -0.0010(18) 0.0031(18) 0.0067(17)
C7 0.027(2) 0.036(2) 0.036(2) 0.0029(18) 0.0012(17) -0.0001(18)
C5 0.0206(18) 0.026(2) 0.0316(18) -0.0032(16) 0.0043(15) 0.0004(14)
O5 0.104(4) 0.058(3) 0.114(3) -0.025(2) 0.023(3) -0.032(2)
C2 0.024(2) 0.039(2) 0.046(2) -0.0095(19) 0.0001(18) -0.0031(17)
C4 0.0234(19) 0.034(2) 0.0328(19) 0.0003(17) 0.0017(16) 0.0001(16)
C13 0.039(2) 0.029(2) 0.032(2) -0.0049(17) -0.0067(18) 0.0084(18)
C8 0.037(2) 0.040(2) 0.029(2) -0.0006(18) 0.0014(18) 0.0095(19)
C17 0.030(2) 0.030(2) 0.039(2) -0.0033(18) -0.0016(17) 0.0048(17)
C9 0.057(3) 0.047(3) 0.043(2) 0.003(2) 0.013(2) 0.009(2)
C16 0.036(2) 0.043(3) 0.055(3) -0.006(2) -0.009(2) -0.005(2)
C12 0.054(3) 0.045(3) 0.036(2) -0.006(2) -0.010(2) 0.016(2)
C11 0.078(4) 0.067(4) 0.034(2) -0.006(2) -0.003(2) 0.033(3)
C10 0.065(4) 0.073(4) 0.031(2) 0.004(2) 0.010(2) 0.019(3)
C15 0.054(3) 0.052(3) 0.074(3) -0.020(3) -0.019(3) -0.003(3)
C14 0.064(3) 0.058(3) 0.051(3) -0.023(3) -0.020(3) 0.012(3)
C20 0.077(4) 0.075(4) 0.088(4) -0.010(4) -0.019(4) 0.012(3)
C19 0.082(5) 0.111(6) 0.067(4) -0.006(4) -0.014(4) -0.041(4)

loop_
_atom_type_symbol
_atom_type_description
_atom_type_scat_dispersion_real
_atom_type_scat_dispersion_imag
_atom_type_scat_source
C C 0.0033 0.0016 'International Tables Vol C Tables 4.2.6.8 and 6.1.1.4'
H H 0.0000 0.0000 'International Tables Vol C Tables 4.2.6.8 and 6.1.1.4'
N N 0.0061 0.0033 'International Tables Vol C Tables 4.2.6.8 and 6.1.1.4'
O O 0.0106 0.0060 'International Tables Vol C Tables 4.2.6.8 and 6.1.1.4'
S S 0.1246 0.1234 'International Tables Vol C Tables 4.2.6.8 and 6.1.1.4'

loop_
_geom_angle_atom_site_label_1
_geom_angle_atom_site_label_2
_geom_angle_atom_site_label_3
_geom_angle
O5 S1 C19 103.8(3)
O5 S1 C20 107.6(3)
C19 S1 C20 95.3(3)
C18 N3 C7 124.3(3)
C18 N3 C5 117.6(3)
C7 N3 C5 118.1(3)
C1 N2 C3 109.0(3)
C1 N1 C2 107.5(3)
O1 C6 O2 126.5(4)
O1 C6 C5 115.7(3)
O2 C6 C5 117.4(3)
O4 C18 N3 119.5(3)
O4 C18 C17 123.4(4)
N3 C18 C17 117.1(3)
C2 C3 N2 105.8(3)
C2 C3 C4 130.5(4)
N2 C3 C4 123.4(3)
N2 C1 N1 109.0(3)
O3 C7 N3 120.4(4)
O3 C7 C8 122.7(4)
N3 C7 C8 116.8(4)
N3 C5 C4 112.2(3)
N3 C5 C6 111.4(3)
C4 C5 C6 114.3(3)
C3 C2 N1 108.7(4)
C3 C4 C5 111.8(3)
C17 C13 C8 120.4(4)
C17 C13 C12 119.8(4)
C8 C13 C12 119.8(4)
C9 C8 C13 120.4(4)
C9 C8 C7 118.9(4)
C13 C8 C7 120.7(4)
C16 C17 C13 120.1(4)
C16 C17 C18 119.4(4)
C13 C17 C18 120.5(4)
C8 C9 C10 119.5(5)
C17 C16 C15 120.9(5)
C14 C12 C11 124.1(5)
C14 C12 C13 118.1(4)
C11 C12 C13 117.8(5)
C10 C11 C12 121.9(5)
C11 C10 C9 120.7(5)
C14 C15 C16 119.4(5)
C15 C14 C12 121.7(4)

loop_
_geom_bond_atom_site_label_1
_geom_bond_atom_site_label_2
_geom_bond_distance
S1 O5 1.493(4)
S1 C19 1.699(7)
S1 C20 1.764(6)
O2 C6 1.250(5)
O4 C18 1.235(5)
O1 C6 1.249(5)
N3 C18 1.393(5)
N3 C7 1.405(5)
N3 C5 1.483(5)
O3 C7 1.218(5)
N2 C1 1.324(5)
N2 C3 1.380(5)
N1 C1 1.329(5)
N1 C2 1.372(5)
C6 C5 1.555(5)
C18 C17 1.480(5)
C3 C2 1.345(5)
C3 C4 1.500(5)
C7 C8 1.472(6)
C5 C4 1.526(5)
C13 C17 1.397(6)
C13 C8 1.405(6)
C13 C12 1.432(5)
C8 C9 1.386(6)
C17 C16 1.383(6)
C9 C10 1.414(7)
C16 C15 1.400(6)
C12 C14 1.405(7)
C12 C11 1.410(7)
C11 C10 1.351(8)
C15 C14 1.377(8)
